data_2106607
loop_
_publ_author_name
'Tucker, P.A.'
'Taylor, P.A.'
'Holloway, J.H.'
'Russell, D.R.'

_publ_section_title
;
 The adduct Xe F2 W O F4
;
_journal_name_full 'Acta Crystallographica B (24,1968-38,1982)'
_journal_page_first 906
_journal_page_last 908
_journal_volume 31
_journal_year 1975
_chemical_formula_sum 'F6 O W Xe'
_chemical_name_systematic 'Xe F2 W O F4'
_space_group_IT_number 14
_symmetry_space_group_name_Hall '-P 2ybc'
_symmetry_space_group_name_H-M 'P 1 21/c 1'
_cell_angle_alpha 90
_cell_angle_beta 92
_cell_angle_gamma 90
_cell_formula_units_Z 4
_cell_length_a 5.44
_cell_length_b 9.97
_cell_length_c 12.17
_cell_volume 659.660
_citation_journal_id_ASTM ACBCAR
_cod_data_source_file Tucker_ACBCAR_1975_1944.cif
_cod_data_source_block F6O1W1Xe1
_cod_original_cell_volume 659.6598
_cod_original_formula_sum 'F6 O1 W1 Xe1'
_cod_database_code 2106607

loop_
_symmetry_equiv_pos_as_xyz
x,y,z
-x,y+1/2,-z+1/2
-x,-y,-z
x,-y-1/2,z-1/2

loop_
_atom_site_label
_atom_site_type_symbol
_atom_site_fract_x
_atom_site_fract_y
_atom_site_fract_z
_atom_site_occupancy
_atom_site_U_iso_or_equiv
Xe1 Xe+2 0.9814 0.253 0.4759 1 0.0
F6 F-1 0.172 0.114 0.541 1 0.0
F3 F-1 0.902 0.583 0.272 1 0.0
F2 F-1 0.505 0.614 0.378 1 0.0
W1 W+6 0.6 0.5054 0.2723 1 0.0
O1 O-2 0.472 0.586 0.166 1 0.0
F5 F-1 0.779 0.41 0.416 1 0.0
F4 F-1 0.785 0.37 0.202 1 0.0
F1 F-1 0.366 0.396 0.311 1 0.0
